data_1573228
loop_
_publ_author_name
'Sumida, Akifumi'
'Saeki, Akinori'
'Matsuo, Kyohei'
'Naka, Kensuke'
'Imoto, Hiroaki'

_publ_section_title
;
 Dithienoarsinines: Stable and Planer \p-Extended Arsabenzenes
;
_journal_name_full 'Chemical Science'
_journal_paper_doi 10.1039/D4SC06590E
_journal_year 2024
_chemical_formula_moiety 'C34 H20 O3 P2 S4'
_chemical_formula_sum 'C34 H20 O3 P2 S4'
_chemical_formula_weight 666.68
_space_group_crystal_system triclinic
_space_group_IT_number 2
_space_group_name_Hall '-P 1'
_space_group_name_H-M_alt 'P -1'
_atom_sites_solution_hydrogens geom
_audit_creation_date 2024-07-24
_audit_creation_method
;
Olex2 1.5
(compiled 2024.02.16 svn.r378c4104 for OlexSys, GUI svn.r6928)
;
_audit_update_record
;
2024-09-20 deposited with the CCDC.	2024-11-18 downloaded from the CCDC.
;
_cell_angle_alpha 77.315(3)
_cell_angle_beta 81.898(4)
_cell_angle_gamma 76.885(4)
_cell_formula_units_Z 2
_cell_length_a 7.4187(3)
_cell_length_b 13.2453(5)
_cell_length_c 17.9755(7)
_cell_measurement_reflns_used 7438
_cell_measurement_temperature 180.15
_cell_measurement_theta_max 75.0930
_cell_measurement_theta_min 3.4570
_cell_volume 1670.53(12)
_computing_molecular_graphics 'Olex2 1.5 (Dolomanov et al., 2009)'
_computing_publication_material 'Olex2 1.5 (Dolomanov et al., 2009)'
_computing_structure_refinement 'SHELXL 2018/3 (Sheldrick, 2015)'
_computing_structure_solution 'SHELXT 2018/2 (Sheldrick, 2018)'
_diffrn_ambient_temperature 180.15
_diffrn_measured_fraction_theta_full 0.980
_diffrn_measured_fraction_theta_max 0.912
_diffrn_measurement_device_type 'XtaLAB Synergy, Dualflex, HyPix'
_diffrn_radiation_type CuK\a
_diffrn_radiation_wavelength 1.54184
_diffrn_reflns_av_R_equivalents 0.1309
_diffrn_reflns_av_unetI/netI 0.0983
_diffrn_reflns_Laue_measured_fraction_full 0.980
_diffrn_reflns_Laue_measured_fraction_max 0.912
_diffrn_reflns_limit_h_max 9
_diffrn_reflns_limit_h_min -7
_diffrn_reflns_limit_k_max 16
_diffrn_reflns_limit_k_min -15
_diffrn_reflns_limit_l_max 22
_diffrn_reflns_limit_l_min -22
_diffrn_reflns_number 16675
_diffrn_reflns_point_group_measured_fraction_full 0.980
_diffrn_reflns_point_group_measured_fraction_max 0.912
_diffrn_reflns_theta_full 67.684
_diffrn_reflns_theta_max 76.383
_diffrn_reflns_theta_min 3.493
_exptl_absorpt_coefficient_mu 3.786
_exptl_absorpt_correction_T_max 0.739
_exptl_absorpt_correction_T_min 0.231
_exptl_absorpt_correction_type multi-scan
_exptl_crystal_colour yellow
_exptl_crystal_colour_primary yellow
_exptl_crystal_density_diffrn 1.325
_exptl_crystal_description block
_exptl_crystal_F_000 684
_exptl_crystal_size_max 0.45
_exptl_crystal_size_mid 0.14
_exptl_crystal_size_min 0.07
_refine_diff_density_max 1.407
_refine_diff_density_min -0.658
_refine_diff_density_rms 0.167
_refine_ls_extinction_method none
_refine_ls_goodness_of_fit_ref 1.048
_refine_ls_hydrogen_treatment constr
_refine_ls_matrix_type full
_refine_ls_number_parameters 388
_refine_ls_number_reflns 6406
_refine_ls_number_restraints 369
_refine_ls_restrained_S_all 1.020
_refine_ls_R_factor_all 0.1263
_refine_ls_R_factor_gt 0.1064
_refine_ls_shift/su_max 0.000
_refine_ls_shift/su_mean 0.000
_refine_ls_structure_factor_coef Fsqd
_refine_ls_weighting_details 'w=1/[\s^2^(Fo^2^)+(0.1790P)^2^+8.1046P] where P=(Fo^2^+2Fc^2^)/3'
_refine_ls_weighting_scheme calc
_refine_ls_wR_factor_gt 0.2880
_refine_ls_wR_factor_ref 0.3047
_reflns_Friedel_coverage 0.000
_reflns_number_gt 5015
_reflns_number_total 6406
_reflns_threshold_expression 'I > 2\s(I)'
_cod_data_source_file d4sc06590e2.cif
_cod_data_source_block 3d-P'
_cod_database_code 1573228
_shelx_shelxl_version_number 2018/3
_shelx_space_group_comment
;
The symmetry employed for this shelxl refinement is uniquely defined
by the following loop, which should always be used as a source of
symmetry information in preference to the above space-group names.
They are only intended as comments.
;
_shelx_estimated_absorpt_t_max 0.778
_shelx_estimated_absorpt_t_min 0.281
_olex2_refinement_description
;
1. Fixed Uiso
 At 1.2 times of:
  All C(H) groups, All C(H,H) groups
2. Rigid body (RIGU) restrains
 All non-hydrogen atoms
 with sigma for 1-2 distances of 0.004 and sigma for 1-3 distances of 0.004
3.a Secondary CH2 refined with riding coordinates:
 C20(H20A,H20B), C37(H37A,H37B)
3.b Aromatic/amide H refined with riding coordinates:
 C13(H13), C14(H14), C15(H15), C16(H16), C25(H25), C26(H26), C27(H27),
 C28(H28), C30(H30), C31(H31), C32(H32), C33(H33), C42(H42), C43(H43), C44(H44),
  C45(H45)
;
_smtbx_masks_void_probe_radius 1.2
_smtbx_masks_void_truncation_radius 1.2
_olex2_submission_special_instructions 'No special instructions were received'

loop_
_space_group_symop_operation_xyz
'x, y, z'
'-x, -y, -z'

loop_
_atom_site_label
_atom_site_type_symbol
_atom_site_fract_x
_atom_site_fract_y
_atom_site_fract_z
_atom_site_U_iso_or_equiv
_atom_site_adp_type
_atom_site_occupancy
_atom_site_site_symmetry_order
_atom_site_calc_flag
_atom_site_refinement_flags_posn
_atom_site_refinement_flags_adp
_atom_site_refinement_flags_occupancy
_atom_site_disorder_assembly
_atom_site_disorder_group
S3 S 0.8166(2) 0.41331(14) 0.55220(9) 0.0321(4) Uani 1 1 d . . . A 1
S4 S 0.7302(2) 0.75169(14) 0.69942(10) 0.0364(4) Uani 1 1 d . . . A 1
S5 S 0.9924(2) 0.30121(14) 0.76605(9) 0.0328(4) Uani 1 1 d . . . A 1
S6 S 0.6901(2) 0.63453(13) 0.91465(9) 0.0314(4) Uani 1 1 d . . . A 1
P7 P 0.3398(2) 0.56803(13) 0.67903(9) 0.0268(4) Uani 1 1 d . . . A 1
P8 P 0.4219(2) 0.42878(13) 0.83476(9) 0.0258(4) Uani 1 1 d . . . A 1
O9 O 0.1571(6) 0.6114(4) 0.6510(3) 0.0319(10) Uani 1 1 d . . . A 1
O10 O 0.3102(6) 0.4941(3) 0.7620(2) 0.0306(9) Uani 1 1 d . . . A 1
O11 O 0.3019(6) 0.3617(4) 0.8837(3) 0.0323(10) Uani 1 1 d . . . A 1
C12 C 0.6263(8) 0.3554(5) 0.5519(3) 0.0268(12) Uani 1 1 d . . . A 1
C13 C 0.6316(10) 0.2696(6) 0.5197(4) 0.0360(14) Uani 1 1 d . . . A 1
H13 H 0.743684 0.236111 0.494843 0.043 Uiso 1 1 calc R U . A 1
C14 C 0.4657(10) 0.2330(6) 0.5249(4) 0.0358(14) Uani 1 1 d . . . A 1
H14 H 0.463081 0.175397 0.501782 0.043 Uiso 1 1 calc R U . A 1
C15 C 0.3046(10) 0.2817(6) 0.5642(4) 0.0357(15) Uani 1 1 d . . . A 1
H15 H 0.193423 0.255748 0.568640 0.043 Uiso 1 1 calc R U . A 1
C16 C 0.3048(9) 0.3672(5) 0.5966(4) 0.0297(13) Uani 1 1 d . . . A 1
H16 H 0.193850 0.400702 0.622102 0.036 Uiso 1 1 calc R U . A 1
C17 C 0.4673(9) 0.4036(5) 0.5917(3) 0.0256(12) Uani 1 1 d . . . A 1
C18 C 0.5019(9) 0.4903(5) 0.6219(4) 0.0291(12) Uani 1 1 d . . . A 1
C19 C 0.6829(9) 0.5028(5) 0.6057(3) 0.0308(13) Uani 1 1 d . . . A 1
C20 C 0.7713(9) 0.5809(6) 0.6254(4) 0.0328(14) Uani 1 1 d . . . A 1
H20A H 0.821571 0.622462 0.577358 0.039 Uiso 1 1 calc R U . A 1
H20B H 0.877612 0.542862 0.655022 0.039 Uiso 1 1 calc R U . A 1
C21 C 0.6453(9) 0.6557(5) 0.6707(4) 0.0302(13) Uani 1 1 d . . . A 1
C22 C 0.4602(9) 0.6603(5) 0.6936(4) 0.0288(12) Uani 1 1 d . . . A 1
C23 C 0.3810(10) 0.7448(5) 0.7361(3) 0.0307(13) Uani 1 1 d . . . A 1
C24 C 0.5140(10) 0.7997(5) 0.7430(4) 0.0333(14) Uani 1 1 d . . . A 1
C25 C 0.4701(11) 0.8823(5) 0.7846(5) 0.0416(16) Uani 1 1 d . . . A 1
H25 H 0.562876 0.917431 0.791686 0.050 Uiso 1 1 calc R U . A 1
C26 C 0.2877(12) 0.9106(6) 0.8149(5) 0.0434(17) Uani 1 1 d . . . A 1
H26 H 0.254510 0.967113 0.842029 0.052 Uiso 1 1 calc R U . A 1
C27 C 0.1524(11) 0.8579(6) 0.8062(4) 0.0406(15) Uani 1 1 d . . . A 1
H27 H 0.028039 0.879003 0.827239 0.049 Uiso 1 1 calc R U . A 1
C28 C 0.1970(11) 0.7747(5) 0.7673(4) 0.0348(14) Uani 1 1 d . . . A 1
H28 H 0.104424 0.738438 0.761697 0.042 Uiso 1 1 calc R U . A 1
C29 C 0.8506(9) 0.2275(5) 0.7437(4) 0.0311(13) Uani 1 1 d . . . A 1
C30 C 0.9045(10) 0.1385(6) 0.7100(4) 0.0377(15) Uani 1 1 d . . . A 1
H30 H 1.032294 0.110803 0.697450 0.045 Uiso 1 1 calc R U . A 1
C31 C 0.7691(10) 0.0918(6) 0.6955(4) 0.0377(15) Uani 1 1 d . . . A 1
H31 H 0.803402 0.031455 0.672251 0.045 Uiso 1 1 calc R U . A 1
C32 C 0.5814(10) 0.1324(5) 0.7145(4) 0.0348(14) Uani 1 1 d . . . A 1
H32 H 0.490003 0.099217 0.703442 0.042 Uiso 1 1 calc R U . A 1
C33 C 0.5251(10) 0.2194(5) 0.7490(3) 0.0305(13) Uani 1 1 d . . . A 1
H33 H 0.397036 0.245347 0.762383 0.037 Uiso 1 1 calc R U . A 1
C34 C 0.6591(9) 0.2678(5) 0.7634(4) 0.0295(12) Uani 1 1 d . . . A 1
C35 C 0.6372(9) 0.3625(5) 0.7968(3) 0.0266(12) Uani 1 1 d . . . A 1
C36 C 0.8015(9) 0.3877(5) 0.8005(3) 0.0285(12) Uani 1 1 d . . . A 1
C37 C 0.8394(9) 0.4779(5) 0.8310(4) 0.0326(14) Uani 1 1 d . . . A 1
H37A H 0.933235 0.449634 0.868402 0.039 Uiso 1 1 calc R U . A 1
H37B H 0.891329 0.527412 0.788231 0.039 Uiso 1 1 calc R U . A 1
C38 C 0.6653(9) 0.5368(5) 0.8692(3) 0.0261(12) Uani 1 1 d . . . A 1
C39 C 0.4849(9) 0.5231(5) 0.8770(3) 0.0281(12) Uani 1 1 d . . . A 1
C40 C 0.3609(9) 0.5921(5) 0.9218(3) 0.0272(12) Uani 1 1 d . . . A 1
C41 C 0.4548(9) 0.6588(5) 0.9461(4) 0.0278(12) Uani 1 1 d . . . A 1
C42 C 0.3660(11) 0.7317(5) 0.9914(4) 0.0358(14) Uani 1 1 d . . . A 1
H42 H 0.432086 0.776332 1.006433 0.043 Uiso 1 1 calc R U . A 1
C43 C 0.1819(10) 0.7372(5) 1.0134(4) 0.0337(14) Uani 1 1 d . . . A 1
H43 H 0.118819 0.785742 1.044854 0.040 Uiso 1 1 calc R U . A 1
C44 C 0.0822(10) 0.6718(5) 0.9902(4) 0.0330(14) Uani 1 1 d . . . A 1
H44 H -0.046599 0.677147 1.006505 0.040 Uiso 1 1 calc R U . A 1
C45 C 0.1691(9) 0.6004(5) 0.9445(4) 0.0301(13) Uani 1 1 d . . . A 1
H45 H 0.100964 0.557550 0.928583 0.036 Uiso 1 1 calc R U . A 1

loop_
_atom_site_aniso_label
_atom_site_aniso_U_11
_atom_site_aniso_U_22
_atom_site_aniso_U_33
_atom_site_aniso_U_23
_atom_site_aniso_U_13
_atom_site_aniso_U_12
S3 0.0184(7) 0.0462(9) 0.0340(8) -0.0141(7) 0.0026(6) -0.0079(6)
S4 0.0333(9) 0.0423(9) 0.0406(9) -0.0104(7) -0.0038(7) -0.0198(7)
S5 0.0157(7) 0.0451(9) 0.0395(9) -0.0156(7) 0.0019(6) -0.0054(6)
S6 0.0229(8) 0.0395(8) 0.0383(8) -0.0158(7) -0.0034(6) -0.0115(6)
P7 0.0186(8) 0.0363(8) 0.0308(8) -0.0139(6) -0.0001(6) -0.0106(6)
P8 0.0174(7) 0.0345(8) 0.0298(8) -0.0140(6) 0.0011(6) -0.0086(6)
O9 0.019(2) 0.041(2) 0.040(2) -0.0147(19) -0.0027(17) -0.0078(18)
O10 0.029(2) 0.036(2) 0.033(2) -0.0174(17) -0.0033(17) -0.0069(18)
O11 0.023(2) 0.037(2) 0.036(2) -0.0094(18) 0.0034(18) -0.0072(18)
C12 0.017(3) 0.036(3) 0.029(3) -0.012(2) -0.003(2) -0.004(2)
C13 0.031(3) 0.041(3) 0.032(3) -0.012(3) 0.000(3) 0.002(3)
C14 0.027(3) 0.038(3) 0.044(4) -0.016(3) -0.004(3) 0.000(3)
C15 0.027(3) 0.044(4) 0.044(4) -0.021(3) 0.001(3) -0.012(3)
C16 0.028(3) 0.036(3) 0.028(3) -0.011(2) 0.001(2) -0.012(3)
C17 0.022(3) 0.033(3) 0.023(3) -0.009(2) -0.001(2) -0.006(2)
C18 0.023(3) 0.037(3) 0.031(3) -0.010(2) 0.000(2) -0.012(2)
C19 0.028(3) 0.044(3) 0.024(3) -0.011(2) -0.002(2) -0.012(3)
C20 0.016(3) 0.050(4) 0.039(3) -0.016(3) -0.002(2) -0.014(3)
C21 0.031(3) 0.038(3) 0.029(3) -0.008(2) -0.006(2) -0.016(3)
C22 0.026(3) 0.035(3) 0.029(3) -0.010(2) -0.006(2) -0.008(2)
C23 0.040(3) 0.030(3) 0.025(3) -0.002(2) -0.009(2) -0.011(2)
C24 0.033(3) 0.034(3) 0.039(3) -0.007(2) -0.005(3) -0.020(3)
C25 0.041(4) 0.031(3) 0.059(4) -0.016(3) -0.011(3) -0.011(3)
C26 0.049(4) 0.028(3) 0.057(4) -0.019(3) -0.008(3) -0.005(3)
C27 0.040(4) 0.039(3) 0.042(4) -0.011(3) -0.009(3) 0.000(3)
C28 0.041(4) 0.029(3) 0.034(3) -0.006(2) -0.001(3) -0.010(3)
C29 0.029(3) 0.036(3) 0.027(3) -0.007(2) 0.000(2) -0.005(3)
C30 0.031(3) 0.040(3) 0.042(4) -0.014(3) 0.000(3) -0.002(3)
C31 0.039(4) 0.036(3) 0.042(4) -0.017(3) -0.003(3) -0.005(3)
C32 0.033(3) 0.038(3) 0.039(3) -0.011(3) -0.007(3) -0.012(3)
C33 0.031(3) 0.032(3) 0.028(3) -0.009(2) -0.003(2) -0.002(2)
C34 0.028(3) 0.031(3) 0.029(3) -0.006(2) 0.000(2) -0.004(2)
C35 0.020(3) 0.036(3) 0.024(3) -0.007(2) 0.002(2) -0.009(2)
C36 0.022(3) 0.040(3) 0.023(3) -0.007(2) 0.002(2) -0.006(2)
C37 0.029(3) 0.044(4) 0.026(3) -0.010(3) 0.003(2) -0.011(3)
C38 0.023(3) 0.033(3) 0.026(3) -0.008(2) -0.003(2) -0.010(2)
C39 0.024(3) 0.037(3) 0.026(3) -0.007(2) -0.004(2) -0.010(2)
C40 0.026(3) 0.029(3) 0.031(3) -0.007(2) -0.007(2) -0.010(2)
C41 0.022(3) 0.028(3) 0.033(3) -0.008(2) -0.008(2) -0.001(2)
C42 0.043(4) 0.037(3) 0.033(3) -0.016(3) -0.005(3) -0.010(3)
C43 0.028(3) 0.036(3) 0.036(3) -0.014(3) -0.003(2) 0.002(3)
C44 0.029(3) 0.040(3) 0.034(3) -0.017(3) 0.000(3) -0.005(3)
C45 0.029(3) 0.033(3) 0.030(3) -0.010(2) -0.001(2) -0.006(2)

loop_
_atom_type_symbol
_atom_type_description
_atom_type_scat_dispersion_real
_atom_type_scat_dispersion_imag
_atom_type_scat_source
C C 0.0181 0.0091 'International Tables Vol C Tables 4.2.6.8 and 6.1.1.4'
H H 0.0000 0.0000 'International Tables Vol C Tables 4.2.6.8 and 6.1.1.4'
O O 0.0492 0.0322 'International Tables Vol C Tables 4.2.6.8 and 6.1.1.4'
P P 0.2955 0.4335 'International Tables Vol C Tables 4.2.6.8 and 6.1.1.4'
S S 0.3331 0.5567 'International Tables Vol C Tables 4.2.6.8 and 6.1.1.4'

loop_
_geom_angle_atom_site_label_1
_geom_angle_atom_site_label_2
_geom_angle_atom_site_label_3
_geom_angle
_geom_angle_site_symmetry_1
_geom_angle_site_symmetry_3
_geom_angle_publ_flag
C19 S3 C12 91.4(3) . . ?
C24 S4 C21 91.4(3) . . ?
C29 S5 C36 91.6(3) . . ?
C38 S6 C41 91.7(3) . . ?
O9 P7 O10 107.7(3) . . ?
O9 P7 C18 116.1(3) . . ?
O9 P7 C22 115.9(3) . . ?
O10 P7 C18 107.1(3) . . ?
O10 P7 C22 105.2(3) . . ?
C22 P7 C18 104.0(3) . . ?
O10 P8 C35 106.3(3) . . ?
O10 P8 C39 106.9(3) . . ?
O11 P8 O10 107.2(3) . . ?
O11 P8 C35 116.2(3) . . ?
O11 P8 C39 116.2(3) . . ?
C35 P8 C39 103.3(3) . . ?
P7 O10 P8 141.5(3) . . ?
C13 C12 S3 125.2(5) . . ?
C13 C12 C17 122.8(6) . . ?
C17 C12 S3 111.9(5) . . ?
C12 C13 H13 121.1 . . ?
C12 C13 C14 117.8(6) . . ?
C14 C13 H13 121.1 . . ?
C13 C14 H14 120.1 . . ?
C15 C14 C13 119.7(7) . . ?
C15 C14 H14 120.1 . . ?
C14 C15 H15 119.5 . . ?
C16 C15 C14 120.9(7) . . ?
C16 C15 H15 119.5 . . ?
C15 C16 H16 120.2 . . ?
C17 C16 C15 119.6(6) . . ?
C17 C16 H16 120.2 . . ?
C12 C17 C18 111.5(6) . . ?
C16 C17 C12 119.1(6) . . ?
C16 C17 C18 129.5(6) . . ?
C17 C18 P7 125.8(5) . . ?
C19 C18 P7 121.3(5) . . ?
C19 C18 C17 112.7(6) . . ?
C18 C19 S3 112.5(5) . . ?
C18 C19 C20 129.2(6) . . ?
C20 C19 S3 118.3(5) . . ?
C19 C20 H20A 108.6 . . ?
C19 C20 H20B 108.6 . . ?
C19 C20 C21 114.7(5) . . ?
H20A C20 H20B 107.6 . . ?
C21 C20 H20A 108.6 . . ?
C21 C20 H20B 108.6 . . ?
C20 C21 S4 120.1(5) . . ?
C22 C21 S4 112.3(5) . . ?
C22 C21 C20 127.5(6) . . ?
C21 C22 P7 122.8(5) . . ?
C21 C22 C23 112.5(6) . . ?
C23 C22 P7 124.6(5) . . ?
C24 C23 C22 111.2(6) . . ?
C24 C23 C28 120.0(6) . . ?
C28 C23 C22 128.8(6) . . ?
C23 C24 S4 112.6(5) . . ?
C23 C24 C25 121.0(7) . . ?
C25 C24 S4 126.3(5) . . ?
C24 C25 H25 121.0 . . ?
C26 C25 C24 118.0(7) . . ?
C26 C25 H25 121.0 . . ?
C25 C26 H26 119.4 . . ?
C25 C26 C27 121.2(7) . . ?
C27 C26 H26 119.4 . . ?
C26 C27 H27 119.7 . . ?
C28 C27 C26 120.6(7) . . ?
C28 C27 H27 119.7 . . ?
C23 C28 H28 120.5 . . ?
C27 C28 C23 119.1(7) . . ?
C27 C28 H28 120.5 . . ?
C30 C29 S5 127.5(6) . . ?
C30 C29 C34 120.4(7) . . ?
C34 C29 S5 112.1(5) . . ?
C29 C30 H30 120.7 . . ?
C31 C30 C29 118.6(7) . . ?
C31 C30 H30 120.7 . . ?
C30 C31 H31 119.7 . . ?
C30 C31 C32 120.6(6) . . ?
C32 C31 H31 119.7 . . ?
C31 C32 H32 119.1 . . ?
C33 C32 C31 121.7(7) . . ?
C33 C32 H32 119.1 . . ?
C32 C33 H33 120.8 . . ?
C34 C33 C32 118.5(6) . . ?
C34 C33 H33 120.8 . . ?
C29 C34 C35 110.3(6) . . ?
C33 C34 C29 120.2(6) . . ?
C33 C34 C35 129.5(6) . . ?
C34 C35 P8 123.6(5) . . ?
C36 C35 P8 123.8(5) . . ?
C36 C35 C34 112.4(6) . . ?
C35 C36 S5 113.6(5) . . ?
C35 C36 C37 129.0(6) . . ?
C37 C36 S5 117.5(5) . . ?
C36 C37 H37A 109.3 . . ?
C36 C37 H37B 109.3 . . ?
H37A C37 H37B 107.9 . . ?
C38 C37 C36 111.8(5) . . ?
C38 C37 H37A 109.3 . . ?
C38 C37 H37B 109.3 . . ?
C37 C38 S6 117.2(5) . . ?
C39 C38 S6 112.5(5) . . ?
C39 C38 C37 130.2(6) . . ?
C38 C39 P8 121.5(5) . . ?
C38 C39 C40 112.7(6) . . ?
C40 C39 P8 125.8(5) . . ?
C41 C40 C39 111.6(6) . . ?
C45 C40 C39 130.2(6) . . ?
C45 C40 C41 118.2(6) . . ?
C40 C41 S6 111.4(5) . . ?
C42 C41 S6 125.9(5) . . ?
C42 C41 C40 122.7(6) . . ?
C41 C42 H42 121.0 . . ?
C43 C42 C41 118.0(7) . . ?
C43 C42 H42 121.0 . . ?
C42 C43 H43 119.4 . . ?
C42 C43 C44 121.3(6) . . ?
C44 C43 H43 119.4 . . ?
C43 C44 H44 119.5 . . ?
C45 C44 C43 121.0(6) . . ?
C45 C44 H44 119.5 . . ?
C40 C45 H45 120.6 . . ?
C44 C45 C40 118.9(6) . . ?
C44 C45 H45 120.6 . . ?

loop_
_geom_bond_atom_site_label_1
_geom_bond_atom_site_label_2
_geom_bond_distance
_geom_bond_site_symmetry_2
_geom_bond_publ_flag
S3 C12 1.754(7) . ?
S3 C19 1.735(7) . ?
S4 C21 1.739(7) . ?
S4 C24 1.730(7) . ?
S5 C29 1.726(7) . ?
S5 C36 1.741(6) . ?
S6 C38 1.729(6) . ?
S6 C41 1.737(7) . ?
P7 O9 1.461(5) . ?
P7 O10 1.611(5) . ?
P7 C18 1.764(7) . ?
P7 C22 1.750(7) . ?
P8 O10 1.622(5) . ?
P8 O11 1.467(5) . ?
P8 C35 1.762(6) . ?
P8 C39 1.771(7) . ?
C12 C13 1.374(10) . ?
C12 C17 1.389(8) . ?
C13 H13 0.9500 . ?
C13 C14 1.406(11) . ?
C14 H14 0.9500 . ?
C14 C15 1.399(9) . ?
C15 H15 0.9500 . ?
C15 C16 1.383(9) . ?
C16 H16 0.9500 . ?
C16 C17 1.381(9) . ?
C17 C18 1.459(9) . ?
C18 C19 1.373(9) . ?
C19 C20 1.470(9) . ?
C20 H20A 0.9900 . ?
C20 H20B 0.9900 . ?
C20 C21 1.496(9) . ?
C21 C22 1.368(9) . ?
C22 C23 1.459(9) . ?
C23 C24 1.385(10) . ?
C23 C28 1.404(10) . ?
C24 C25 1.411(10) . ?
C25 H25 0.9500 . ?
C25 C26 1.386(11) . ?
C26 H26 0.9500 . ?
C26 C27 1.389(11) . ?
C27 H27 0.9500 . ?
C27 C28 1.387(10) . ?
C28 H28 0.9500 . ?
C29 C30 1.395(10) . ?
C29 C34 1.423(9) . ?
C30 H30 0.9500 . ?
C30 C31 1.374(11) . ?
C31 H31 0.9500 . ?
C31 C32 1.397(10) . ?
C32 H32 0.9500 . ?
C32 C33 1.382(9) . ?
C33 H33 0.9500 . ?
C33 C34 1.379(10) . ?
C34 C35 1.474(9) . ?
C35 C36 1.349(9) . ?
C36 C37 1.513(10) . ?
C37 H37A 0.9900 . ?
C37 H37B 0.9900 . ?
C37 C38 1.509(9) . ?
C38 C39 1.375(9) . ?
C39 C40 1.437(9) . ?
C40 C41 1.411(9) . ?
C40 C45 1.410(9) . ?
C41 C42 1.391(9) . ?
C42 H42 0.9500 . ?
C42 C43 1.357(10) . ?
C43 H43 0.9500 . ?
C43 C44 1.417(10) . ?
C44 H44 0.9500 . ?
C44 C45 1.378(9) . ?
C45 H45 0.9500 . ?

loop_
_geom_torsion_atom_site_label_1
_geom_torsion_atom_site_label_2
_geom_torsion_atom_site_label_3
_geom_torsion_atom_site_label_4
_geom_torsion
_geom_torsion_site_symmetry_1
_geom_torsion_site_symmetry_2
_geom_torsion_site_symmetry_3
_geom_torsion_site_symmetry_4
_geom_torsion_publ_flag
S3 C12 C13 C14 179.8(5) . . . . ?
S3 C12 C17 C16 179.8(5) . . . . ?
S3 C12 C17 C18 0.8(7) . . . . ?
S3 C19 C20 C21 179.2(5) . . . . ?
S4 C21 C22 P7 -175.4(4) . . . . ?
S4 C21 C22 C23 0.2(7) . . . . ?
S4 C24 C25 C26 179.3(6) . . . . ?
S5 C29 C30 C31 -178.8(5) . . . . ?
S5 C29 C34 C33 179.3(5) . . . . ?
S5 C29 C34 C35 0.7(7) . . . . ?
S5 C36 C37 C38 -171.8(4) . . . . ?
S6 C38 C39 P8 179.3(3) . . . . ?
S6 C38 C39 C40 -0.7(7) . . . . ?
S6 C41 C42 C43 -177.2(5) . . . . ?
P7 C18 C19 S3 177.3(4) . . . . ?
P7 C18 C19 C20 -4.6(10) . . . . ?
P7 C22 C23 C24 175.3(5) . . . . ?
P7 C22 C23 C28 -5.8(10) . . . . ?
P8 C35 C36 S5 174.5(3) . . . . ?
P8 C35 C36 C37 -4.6(10) . . . . ?
P8 C39 C40 C41 -179.1(5) . . . . ?
P8 C39 C40 C45 2.0(10) . . . . ?
O9 P7 O10 P8 -171.4(4) . . . . ?
O9 P7 C18 C17 -49.3(7) . . . . ?
O9 P7 C18 C19 135.2(5) . . . . ?
O9 P7 C22 C21 -135.7(5) . . . . ?
O9 P7 C22 C23 49.3(6) . . . . ?
O10 P7 C18 C17 71.0(6) . . . . ?
O10 P7 C18 C19 -104.5(6) . . . . ?
O10 P7 C22 C21 105.4(6) . . . . ?
O10 P7 C22 C23 -69.6(6) . . . . ?
O10 P8 C35 C34 -75.1(5) . . . . ?
O10 P8 C35 C36 110.4(6) . . . . ?
O10 P8 C39 C38 -106.3(5) . . . . ?
O10 P8 C39 C40 73.7(6) . . . . ?
O11 P8 O10 P7 -168.6(4) . . . . ?
O11 P8 C35 C34 44.1(6) . . . . ?
O11 P8 C35 C36 -130.4(5) . . . . ?
O11 P8 C39 C38 134.0(5) . . . . ?
O11 P8 C39 C40 -46.0(6) . . . . ?
C12 S3 C19 C18 -0.7(5) . . . . ?
C12 S3 C19 C20 -179.0(5) . . . . ?
C12 C13 C14 C15 -2.2(10) . . . . ?
C12 C17 C18 P7 -177.2(5) . . . . ?
C12 C17 C18 C19 -1.4(8) . . . . ?
C13 C12 C17 C16 -2.9(10) . . . . ?
C13 C12 C17 C18 178.1(6) . . . . ?
C13 C14 C15 C16 1.5(11) . . . . ?
C14 C15 C16 C17 -1.5(11) . . . . ?
C15 C16 C17 C12 2.1(10) . . . . ?
C15 C16 C17 C18 -179.1(7) . . . . ?
C16 C17 C18 P7 3.9(10) . . . . ?
C16 C17 C18 C19 179.7(6) . . . . ?
C17 C12 C13 C14 2.9(10) . . . . ?
C17 C18 C19 S3 1.3(7) . . . . ?
C17 C18 C19 C20 179.3(6) . . . . ?
C18 P7 O10 P8 63.1(5) . . . . ?
C18 P7 C22 C21 -7.0(6) . . . . ?
C18 P7 C22 C23 178.0(5) . . . . ?
C18 C19 C20 C21 1.3(10) . . . . ?
C19 S3 C12 C13 -177.3(6) . . . . ?
C19 S3 C12 C17 -0.1(5) . . . . ?
C19 C20 C21 S4 179.1(5) . . . . ?
C19 C20 C21 C22 -1.6(10) . . . . ?
C20 C21 C22 P7 5.3(10) . . . . ?
C20 C21 C22 C23 -179.1(6) . . . . ?
C21 S4 C24 C23 0.0(5) . . . . ?
C21 S4 C24 C25 177.5(7) . . . . ?
C21 C22 C23 C24 -0.2(8) . . . . ?
C21 C22 C23 C28 178.8(6) . . . . ?
C22 P7 O10 P8 -47.2(5) . . . . ?
C22 P7 C18 C17 -177.9(5) . . . . ?
C22 P7 C18 C19 6.6(6) . . . . ?
C22 C23 C24 S4 0.1(7) . . . . ?
C22 C23 C24 C25 -177.5(6) . . . . ?
C22 C23 C28 C27 179.7(6) . . . . ?
C23 C24 C25 C26 -3.4(11) . . . . ?
C24 S4 C21 C20 179.3(6) . . . . ?
C24 S4 C21 C22 -0.1(5) . . . . ?
C24 C23 C28 C27 -1.5(10) . . . . ?
C24 C25 C26 C27 1.5(12) . . . . ?
C25 C26 C27 C28 0.4(12) . . . . ?
C26 C27 C28 C23 -0.4(10) . . . . ?
C28 C23 C24 S4 -179.0(5) . . . . ?
C28 C23 C24 C25 3.5(10) . . . . ?
C29 S5 C36 C35 0.8(5) . . . . ?
C29 S5 C36 C37 -180.0(5) . . . . ?
C29 C30 C31 C32 -0.4(11) . . . . ?
C29 C34 C35 P8 -175.1(4) . . . . ?
C29 C34 C35 C36 0.0(7) . . . . ?
C30 C29 C34 C33 -0.4(9) . . . . ?
C30 C29 C34 C35 -179.1(6) . . . . ?
C30 C31 C32 C33 -0.6(11) . . . . ?
C31 C32 C33 C34 1.1(10) . . . . ?
C32 C33 C34 C29 -0.6(9) . . . . ?
C32 C33 C34 C35 177.8(6) . . . . ?
C33 C34 C35 P8 6.4(10) . . . . ?
C33 C34 C35 C36 -178.6(6) . . . . ?
C34 C29 C30 C31 0.9(10) . . . . ?
C34 C35 C36 S5 -0.6(7) . . . . ?
C34 C35 C36 C37 -179.6(6) . . . . ?
C35 P8 O10 P7 -43.7(5) . . . . ?
C35 P8 C39 C38 5.6(6) . . . . ?
C35 P8 C39 C40 -174.4(5) . . . . ?
C35 C36 C37 C38 7.2(9) . . . . ?
C36 S5 C29 C30 178.9(6) . . . . ?
C36 S5 C29 C34 -0.9(5) . . . . ?
C36 C37 C38 S6 174.2(4) . . . . ?
C36 C37 C38 C39 -2.8(9) . . . . ?
C37 C38 C39 P8 -3.6(10) . . . . ?
C37 C38 C39 C40 176.4(6) . . . . ?
C38 S6 C41 C40 0.2(5) . . . . ?
C38 S6 C41 C42 178.4(6) . . . . ?
C38 C39 C40 C41 0.9(8) . . . . ?
C38 C39 C40 C45 -178.0(6) . . . . ?
C39 P8 O10 P7 66.1(5) . . . . ?
C39 P8 C35 C34 172.6(5) . . . . ?
C39 P8 C35 C36 -2.0(6) . . . . ?
C39 C40 C41 S6 -0.6(7) . . . . ?
C39 C40 C41 C42 -178.9(6) . . . . ?
C39 C40 C45 C44 177.8(6) . . . . ?
C40 C41 C42 C43 0.8(10) . . . . ?
C41 S6 C38 C37 -177.2(5) . . . . ?
C41 S6 C38 C39 0.3(5) . . . . ?
C41 C40 C45 C44 -1.0(9) . . . . ?
C41 C42 C43 C44 -0.8(10) . . . . ?
C42 C43 C44 C45 -0.1(10) . . . . ?
C43 C44 C45 C40 1.0(10) . . . . ?
C45 C40 C41 S6 178.4(5) . . . . ?
C45 C40 C41 C42 0.1(9) . . . . ?

loop_
_smtbx_masks_void_nr
_smtbx_masks_void_average_x
_smtbx_masks_void_average_y
_smtbx_masks_void_average_z
_smtbx_masks_void_volume
_smtbx_masks_void_count_electrons
_smtbx_masks_void_content
1 -0.397 0.000 0.000 197.7 54.8 ?
2 -0.449 0.000 0.500 187.8 54.4 ?
